data_4338388
loop_
_publ_author_name
'Abrahams, Brendan F.'
'Dharma, A. David'
'Grannas, Martin J.'
'Hudson, Timothy A.'
'Maynard-Casely, Helen E'
'Oliver, Graham R.'
'Robson, Richard'
'White, Keith F.'

_publ_section_title
;
 Isomeric Ionic Lithium Isonicotinate Three-Dimensional Networks and
 Single-Crystal-to-Single-Crystal Rearrangements Generating Microporous
 Materials.
;
_journal_issue 10
_journal_name_full 'Inorganic chemistry'
_journal_page_first 4956
_journal_page_last 4969
_journal_paper_doi 10.1021/ic403134c
_journal_volume 53
_journal_year 2014
_chemical_formula_sum 'C12 H8 Li2 N2 O4'
_chemical_formula_weight 258.08
_chemical_name_systematic
;
 ?
;
_space_group_crystal_system monoclinic
_space_group_IT_number 14
_space_group_name_Hall '-P 2yn'
_space_group_name_H-M_alt 'P 1 21/n 1'
_symmetry_space_group_name_Hall '-P 2yn'
_symmetry_space_group_name_H-M 'P 1 21/n 1'
_atom_sites_solution_hydrogens geom
_audit_creation_method SHELXL-2014
_cell_angle_alpha 90
_cell_angle_beta 101.984(3)
_cell_angle_gamma 90
_cell_formula_units_Z 4
_cell_length_a 5.21200(10)
_cell_length_b 18.8836(5)
_cell_length_c 11.8624(3)
_cell_measurement_reflns_used 3368
_cell_measurement_temperature 130(2)
_cell_measurement_theta_max 74.80
_cell_measurement_theta_min 3.81
_cell_volume 1142.07(5)
_computing_cell_refinement
;
CrysAlisPro, Oxford Diffraction Ltd.,
Version 1.171.36.20 (release 27-06-2012 CrysAlis171 .NET)
(compiled Jul 11 2012,15:38:31)
;
_computing_data_collection
;
CrysAlisPro, Oxford Diffraction Ltd.,
Version 1.171.36.20 (release 27-06-2012 CrysAlis171 .NET)
(compiled Jul 11 2012,15:38:31)
;
_computing_data_reduction
;
CrysAlisPro, Oxford Diffraction Ltd.,
Version 1.171.36.20 (release 27-06-2012 CrysAlis171 .NET)
(compiled Jul 11 2012,15:38:31)
;
_computing_structure_refinement 'SHELXL-2014 (Sheldrick, 2014)'
_computing_structure_solution 'SHELXS-2014 (Sheldrick, 2014)'
_diffrn_ambient_temperature 130(2)
_diffrn_detector_area_resol_mean 10.2273
_diffrn_measured_fraction_theta_full 1.000
_diffrn_measured_fraction_theta_max 0.997
_diffrn_measurement_device_type 'SuperNova, Dual, Cu at zero, Atlas'
_diffrn_measurement_method '\w scans'
_diffrn_radiation_type CuK\a
_diffrn_radiation_wavelength 1.54184
_diffrn_reflns_av_R_equivalents 0.0307
_diffrn_reflns_av_unetI/netI 0.0277
_diffrn_reflns_Laue_measured_fraction_full 1.000
_diffrn_reflns_Laue_measured_fraction_max 0.997
_diffrn_reflns_limit_h_max 4
_diffrn_reflns_limit_h_min -6
_diffrn_reflns_limit_k_max 22
_diffrn_reflns_limit_k_min -22
_diffrn_reflns_limit_l_max 12
_diffrn_reflns_limit_l_min -14
_diffrn_reflns_number 7156
_diffrn_reflns_point_group_measured_fraction_full 1.000
_diffrn_reflns_point_group_measured_fraction_max 0.997
_diffrn_reflns_theta_full 67.684
_diffrn_reflns_theta_max 69.998
_diffrn_reflns_theta_min 4.472
_diffrn_source 'SuperNova (Cu) X-ray Source'
_exptl_absorpt_coefficient_mu 0.931
_exptl_absorpt_correction_T_max 1.00000
_exptl_absorpt_correction_T_min 0.968
_exptl_absorpt_correction_type multi-scan
_exptl_absorpt_process_details
;
CrysAlisPro, Agilent Technologies,
Version 1.171.36.20 (release 27-06-2012 CrysAlis171 .NET)
(compiled Jul 11 2012,15:38:31)
Empirical absorption correction using spherical harmonics,
 implemented in SCALE3 ABSPACK scaling algorithm.
;
_exptl_crystal_colour colourless
_exptl_crystal_density_diffrn 1.501
_exptl_crystal_description needle
_exptl_crystal_F_000 528
_exptl_crystal_size_max 0.738
_exptl_crystal_size_mid 0.045
_exptl_crystal_size_min 0.032
_refine_diff_density_max 0.188
_refine_diff_density_min -0.179
_refine_diff_density_rms 0.042
_refine_ls_extinction_method none
_refine_ls_goodness_of_fit_ref 1.063
_refine_ls_hydrogen_treatment constr
_refine_ls_matrix_type full
_refine_ls_number_parameters 181
_refine_ls_number_reflns 2166
_refine_ls_number_restraints 0
_refine_ls_restrained_S_all 1.063
_refine_ls_R_factor_all 0.0413
_refine_ls_R_factor_gt 0.0334
_refine_ls_shift/su_max 0.001
_refine_ls_shift/su_mean 0.000
_refine_ls_structure_factor_coef Fsqd
_refine_ls_weighting_details 'w=1/[\s^2^(Fo^2^)+(0.0543P)^2^+0.1122P] where P=(Fo^2^+2Fc^2^)/3'
_refine_ls_weighting_scheme calc
_refine_ls_wR_factor_gt 0.0892
_refine_ls_wR_factor_ref 0.0931
_reflns_Friedel_coverage 0.000
_reflns_number_gt 1827
_reflns_number_total 2166
_reflns_threshold_expression 'I > 2\s(I)'
_cod_data_source_file ic403134c_si_002.cif
_cod_data_source_block Li_inic_TypeIV
_cod_depositor_comments
;
The following automatic conversions were performed:

'_exptl_absorpt_correction_type' value 'Multi-scan' changed to
'multi-scan' according to
/usr/data/users/saulius/crontab/automatic-downloads/rss-feeds/ACS/lib/dictionaries/cif_core.dic
dictionary named 'cif_core.dic' version 2.4.2 from 2011-04-26.

Automatic conversion script
Id: cif_fix_values 2281 2013-09-26 08:29:07Z andrius 

 Adding full bibliography for 4338378--4338389.cif.
;
_cod_database_code 4338388
_shelx_space_group_comment
;
The symmetry employed for this shelxl refinement is uniquely defined
by the following loop, which should always be used as a source of
symmetry information in preference to the above space-group names.
They are only intended as comments.
;
_shelxl_version_number 2014-1

loop_
_space_group_symop_operation_xyz
'x, y, z'
'-x+1/2, y+1/2, -z+1/2'
'-x, -y, -z'
'x-1/2, -y-1/2, z-1/2'

loop_
_atom_site_label
_atom_site_type_symbol
_atom_site_fract_x
_atom_site_fract_y
_atom_site_fract_z
_atom_site_U_iso_or_equiv
_atom_site_adp_type
_atom_site_occupancy
_atom_site_site_symmetry_order
_atom_site_calc_flag
_atom_site_refinement_flags_posn
_atom_site_refinement_flags_adp
O2 O 0.24873(17) 0.53639(5) 0.61801(8) 0.0214(2) Uani 1 1 d . .
O1 O 0.65951(16) 0.49855(5) 0.63686(8) 0.0198(2) Uani 1 1 d . .
O3 O 0.64475(18) 0.62893(5) 0.48862(8) 0.0240(2) Uani 1 1 d . .
O4 O 0.01862(18) 0.63970(5) 0.42784(9) 0.0269(2) Uani 1 1 d . .
N2 N 0.5066(2) 0.84345(6) 0.22867(10) 0.0234(3) Uani 1 1 d . .
C8 C 0.3963(2) 0.82175(7) 0.31501(12) 0.0227(3) Uani 1 1 d . .
H8 H 0.2557 0.8489 0.3322 0.027 Uiso 1 1 calc R U
C12 C 0.7899(2) 0.65855(7) 0.42985(11) 0.0210(3) Uani 1 1 d . .
C10 C 0.4755(3) 0.76190(7) 0.38081(12) 0.0224(3) Uani 1 1 d . .
H10 H 0.3882 0.7481 0.4401 0.027 Uiso 1 1 calc R U
C5 C 0.4288(2) 0.46171(7) 0.77781(11) 0.0209(3) Uani 1 1 d . .
N1 N 0.4152(3) 0.38459(8) 0.97860(11) 0.0350(3) Uani 1 1 d . .
C11 C 0.6847(2) 0.72254(7) 0.35867(11) 0.0200(3) Uani 1 1 d . .
C4 C 0.2450(3) 0.47682(8) 0.84355(13) 0.0286(3) Uani 1 1 d . .
H4 H 0.1190 0.5132 0.8212 0.034 Uiso 1 1 calc R U
C6 C 0.4438(2) 0.50217(7) 0.66971(11) 0.0187(3) Uani 1 1 d . .
C9 C 0.8013(3) 0.74454(7) 0.26949(12) 0.0237(3) Uani 1 1 d . .
H9 H 0.9445 0.7189 0.2517 0.028 Uiso 1 1 calc R U
C3 C 0.6062(3) 0.40742(8) 0.81469(12) 0.0256(3) Uani 1 1 d . .
H3 H 0.7371 0.3959 0.7727 0.031 Uiso 1 1 calc R U
C7 C 0.7069(3) 0.80410(8) 0.20707(12) 0.0256(3) Uani 1 1 d . .
H7 H 0.7872 0.8181 0.1457 0.031 Uiso 1 1 calc R U
C2 C 0.2488(3) 0.43757(10) 0.94281(13) 0.0351(4) Uani 1 1 d . .
H2 H 0.1248 0.4492 0.9883 0.042 Uiso 1 1 calc R U
C1 C 0.5892(3) 0.37044(9) 0.91355(14) 0.0328(3) Uani 1 1 d . .
H1 H 0.7088 0.3326 0.9365 0.039 Uiso 1 1 calc R U
Li2 Li 0.3116(4) 0.57956(12) 0.4718(2) 0.0226(5) Uani 1 1 d . .
Li1 Li -0.1070(4) 0.57385(12) 0.6101(2) 0.0224(5) Uani 1 1 d . .

loop_
_atom_site_aniso_label
_atom_site_aniso_U_11
_atom_site_aniso_U_22
_atom_site_aniso_U_33
_atom_site_aniso_U_23
_atom_site_aniso_U_13
_atom_site_aniso_U_12
O2 0.0182(4) 0.0220(5) 0.0240(5) 0.0025(4) 0.0045(3) 0.0028(4)
O1 0.0166(4) 0.0187(5) 0.0247(5) -0.0001(3) 0.0058(4) -0.0009(3)
O3 0.0215(5) 0.0212(5) 0.0279(5) 0.0043(4) 0.0018(4) -0.0032(4)
O4 0.0203(5) 0.0244(5) 0.0346(6) 0.0037(4) 0.0026(4) 0.0040(4)
N2 0.0200(5) 0.0215(6) 0.0275(6) 0.0025(5) 0.0021(4) -0.0001(4)
C8 0.0177(6) 0.0219(6) 0.0279(7) -0.0010(5) 0.0030(5) 0.0016(5)
C12 0.0192(6) 0.0179(6) 0.0237(6) -0.0010(5) -0.0005(5) -0.0016(5)
C10 0.0193(6) 0.0229(7) 0.0249(7) 0.0005(5) 0.0045(5) -0.0025(5)
C5 0.0176(6) 0.0221(6) 0.0221(6) 0.0000(5) 0.0020(5) -0.0040(5)
N1 0.0317(7) 0.0432(8) 0.0289(7) 0.0111(6) 0.0035(5) -0.0060(6)
C11 0.0165(6) 0.0181(6) 0.0236(6) -0.0002(5) 0.0003(5) -0.0017(5)
C4 0.0218(6) 0.0370(8) 0.0272(7) 0.0052(6) 0.0056(6) 0.0025(6)
C6 0.0168(6) 0.0171(6) 0.0217(6) -0.0034(5) 0.0029(5) -0.0020(5)
C9 0.0188(6) 0.0232(7) 0.0296(7) 0.0013(5) 0.0059(5) 0.0021(5)
C3 0.0234(6) 0.0266(7) 0.0262(7) 0.0024(5) 0.0039(5) -0.0002(5)
C7 0.0231(7) 0.0271(7) 0.0275(7) 0.0054(6) 0.0073(6) 0.0010(5)
C2 0.0274(7) 0.0517(10) 0.0277(8) 0.0063(7) 0.0094(6) -0.0021(7)
C1 0.0330(8) 0.0309(8) 0.0325(8) 0.0092(6) 0.0018(6) 0.0013(6)
Li2 0.0205(10) 0.0218(11) 0.0259(11) 0.0024(9) 0.0055(9) 0.0014(8)
Li1 0.0176(10) 0.0215(11) 0.0280(12) -0.0006(9) 0.0042(8) 0.0001(8)

loop_
_atom_type_symbol
_atom_type_description
_atom_type_scat_dispersion_real
_atom_type_scat_dispersion_imag
_atom_type_scat_source
C C 0.0181 0.0091 'International Tables Vol C Tables 4.2.6.8 and 6.1.1.4'
H H 0.0000 0.0000 'International Tables Vol C Tables 4.2.6.8 and 6.1.1.4'
Li Li 0.0008 0.0003 'International Tables Vol C Tables 4.2.6.8 and 6.1.1.4'
N N 0.0311 0.0180 'International Tables Vol C Tables 4.2.6.8 and 6.1.1.4'
O O 0.0492 0.0322 'International Tables Vol C Tables 4.2.6.8 and 6.1.1.4'

loop_
_geom_angle_atom_site_label_1
_geom_angle_atom_site_label_2
_geom_angle_atom_site_label_3
_geom_angle
_geom_angle_site_symmetry_1
_geom_angle_site_symmetry_3
C6 O2 Li1 150.41(11) . .
C6 O2 Li2 111.82(10) . .
Li1 O2 Li2 97.72(10) . .
C6 O1 Li1 129.65(10) . 1_655
C6 O1 Li2 115.59(10) . 3_666
Li1 O1 Li2 107.68(10) 1_655 3_666
C12 O3 Li2 141.39(11) . .
C12 O3 Li1 104.75(10) . 1_655
Li2 O3 Li1 104.66(10) . 1_655
C12 O4 Li2 152.47(12) 1_455 .
C8 N2 C7 116.69(12) . .
C8 N2 Li1 129.26(11) . 4_675
C7 N2 Li1 113.82(11) . 4_675
N2 C8 C10 123.71(12) . .
O4 C12 O3 124.66(12) 1_655 .
O4 C12 C11 117.04(12) 1_655 .
O3 C12 C11 118.28(11) . .
O4 C12 Li1 78.93(9) 1_655 1_655
O3 C12 Li1 47.68(8) . 1_655
C11 C12 Li1 158.19(11) . 1_655
C8 C10 C11 118.91(12) . .
C4 C5 C3 117.89(13) . .
C4 C5 C6 122.57(12) . .
C3 C5 C6 119.53(12) . .
C1 N1 C2 116.17(13) . .
C9 C11 C10 117.96(12) . .
C9 C11 C12 119.97(12) . .
C10 C11 C12 122.05(12) . .
C5 C4 C2 118.54(14) . .
O2 C6 O1 124.04(12) . .
O2 C6 C5 119.83(11) . .
O1 C6 C5 116.13(11) . .
O2 C6 Li2 42.97(8) . .
O1 C6 Li2 81.13(9) . .
C5 C6 Li2 162.53(10) . .
O2 C6 Li2 114.75(10) . 3_666
O1 C6 Li2 40.13(7) . 3_666
C5 C6 Li2 110.10(9) . 3_666
Li2 C6 Li2 80.98(8) . 3_666
C7 C9 C11 119.28(12) . .
C1 C3 C5 118.95(13) . .
N2 C7 C9 123.43(13) . .
N1 C2 C4 124.36(15) . .
N1 C1 C3 124.06(14) . .
O4 Li2 O3 113.20(12) . .
O4 Li2 O1 115.71(12) . 3_666
O3 Li2 O1 103.68(11) . 3_666
O4 Li2 O2 102.45(11) . .
O3 Li2 O2 114.15(12) . .
O1 Li2 O2 107.93(11) 3_666 .
O4 Li2 C6 127.23(11) . .
O3 Li2 C6 96.19(9) . .
O1 Li2 C6 96.95(9) 3_666 .
O2 Li2 C6 25.21(5) . .
O4 Li2 C6 127.88(12) . 3_666
O3 Li2 C6 79.41(8) . 3_666
O1 Li2 C6 24.27(5) 3_666 3_666
O2 Li2 C6 118.37(10) . 3_666
C6 Li2 C6 99.02(8) . 3_666
O4 Li2 Li1 62.15(8) . .
O3 Li2 Li1 134.30(12) . .
O1 Li2 Li1 119.45(11) 3_666 .
O2 Li2 Li1 40.69(6) . .
C6 Li2 Li1 65.90(7) . .
C6 Li2 Li1 142.19(10) 3_666 .
O4 Li2 Li1 143.53(12) . 1_655
O3 Li2 Li1 38.46(7) . 1_655
O1 Li2 Li1 96.83(9) 3_666 1_655
O2 Li2 Li1 81.19(9) . 1_655
C6 Li2 Li1 59.15(7) . 1_655
C6 Li2 Li1 77.41(7) 3_666 1_655
Li1 Li2 Li1 116.59(10) . 1_655
O4 Li2 Li1 105.30(10) . 3_566
O3 Li2 Li1 134.93(11) . 3_566
O1 Li2 Li1 35.68(6) 3_666 3_566
O2 Li2 Li1 77.79(8) . 3_566
C6 Li2 Li1 77.47(7) . 3_566
C6 Li2 Li1 58.28(6) 3_666 3_566
Li1 Li2 Li1 84.15(8) . 3_566
Li1 Li2 Li1 110.87(8) 1_655 3_566
O1 Li1 O2 110.20(11) 1_455 .
O1 Li1 O3 99.44(10) 1_455 1_455
O2 Li1 O3 132.70(12) . 1_455
O1 Li1 N2 122.29(12) 1_455 4_576
O2 Li1 N2 95.93(10) . 4_576
O3 Li1 N2 98.33(10) 1_455 4_576
O1 Li1 C12 123.27(11) 1_455 1_455
O2 Li1 C12 106.73(10) . 1_455
O3 Li1 C12 27.57(5) 1_455 1_455
N2 Li1 C12 94.22(9) 4_576 1_455
O1 Li1 Li2 132.04(11) 1_455 .
O2 Li1 Li2 41.59(7) . .
O3 Li1 Li2 91.27(9) 1_455 .
N2 Li1 Li2 101.76(10) 4_576 .
C12 Li1 Li2 65.29(7) 1_455 .
O1 Li1 Li2 62.60(7) 1_455 1_455
O2 Li1 Li2 146.72(12) . 1_455
O3 Li1 Li2 36.88(6) 1_455 1_455
N2 Li1 Li2 115.60(10) 4_576 1_455
C12 Li1 Li2 62.75(7) 1_455 1_455
Li2 Li1 Li2 116.58(10) . 1_455
O1 Li1 Li2 36.64(6) 1_455 3_566
O2 Li1 Li2 86.54(9) . 3_566
O3 Li1 Li2 97.32(9) 1_455 3_566
N2 Li1 Li2 156.08(11) 4_576 3_566
C12 Li1 Li2 107.89(9) 1_455 3_566
Li2 Li1 Li2 95.85(8) . 3_566
Li2 Li1 Li2 69.13(8) 1_455 3_566

loop_
_geom_bond_atom_site_label_1
_geom_bond_atom_site_label_2
_geom_bond_distance
_geom_bond_site_symmetry_2
O2 C6 1.2524(16) .
O2 Li1 1.969(2) .
O2 Li2 2.004(2) .
O1 C6 1.2659(15) .
O1 Li1 1.940(2) 1_655
O1 Li2 1.985(2) 3_666
O3 C12 1.2612(16) .
O3 Li2 1.944(2) .
O3 Li1 2.015(2) 1_655
O4 C12 1.2489(16) 1_455
O4 Li2 1.887(2) .
N2 C8 1.3388(18) .
N2 C7 1.3486(18) .
N2 Li1 2.103(3) 4_675
C8 C10 1.387(2) .
C12 O4 1.2489(16) 1_655
C12 C11 1.5106(18) .
C12 Li1 2.635(3) 1_655
C10 C11 1.3888(19) .
C5 C4 1.385(2) .
C5 C3 1.3889(19) .
C5 C6 1.5086(18) .
N1 C1 1.334(2) .
N1 C2 1.334(2) .
C11 C9 1.3885(19) .
C4 C2 1.388(2) .
C6 Li2 2.730(3) .
C6 Li2 2.777(3) 3_666
C9 C7 1.3798(19) .
C3 C1 1.383(2) .
Li2 O1 1.985(2) 3_666
Li2 C6 2.777(3) 3_666
Li2 Li1 2.992(3) .
Li2 Li1 3.134(3) 1_655
Li2 Li1 3.169(3) 3_566
Li1 O1 1.940(2) 1_455
Li1 O3 2.015(2) 1_455
Li1 N2 2.103(3) 4_576
Li1 C12 2.635(3) 1_455
Li1 Li2 3.134(3) 1_455
Li1 Li2 3.169(3) 3_566
